data_2214304
loop_
_publ_author_name
'Zachara, Janusz'
'Madura, Izabela D.'
'Berna\'s, Urszula'
'Synoradzki, Ludwik'

_publ_section_title
;
 The <i>O</i>,<i>O</i>'-diacetyl (<i>R</i>,<i>R</i>)-hydrogentartrate
 ester of (<i>S</i>)-pantolactone
;
_journal_coeditor_code LH2407
_journal_issue 7
_journal_name_full 'Acta Crystallographica Section E'
_journal_page_first o3209
_journal_page_last o3209
_journal_paper_doi 10.1107/S1600536807027316
_journal_volume 63
_journal_year 2007
_chemical_formula_iupac 'C14 H18 O10'
_chemical_formula_moiety 'C14 H18 O10'
_chemical_formula_sum 'C14 H18 O10'
_chemical_formula_weight 346.28
_chemical_melting_point 183.8
_chemical_name_common
;
(S)-pantolactone-O,O'-diacetyl-(R,R)-hydrogentartrate
O,O'-diacetyl-(R,R)-hydrogentartrate-(S)-3,3-dimethylbutyrolakton-2-yl
O,O'-diacetyl-(R,R)-hydrogentartrate ester of (S)-pantolactone
;
_chemical_name_systematic
;
(1R,2R)-1-carboxy-2-[(3S)-4,4-dimethyl-2-oxotetrahydrofuran-3-
yloxycarbonyl]ethane-1,2-diyl diacetate
;
_space_group_IT_number 19
_symmetry_cell_setting orthorhombic
_symmetry_space_group_name_Hall 'P 2ac 2ab'
_symmetry_space_group_name_H-M 'P 21 21 21'
_atom_sites_solution_hydrogens geom
_atom_sites_solution_primary direct
_atom_sites_solution_secondary difmap
_audit_creation_method SHELXL97
_cell_angle_alpha 90.00
_cell_angle_beta 90.00
_cell_angle_gamma 90.00
_cell_formula_units_Z 4
_cell_length_a 7.946(2)
_cell_length_b 13.067(3)
_cell_length_c 16.796(3)
_cell_measurement_reflns_used 28
_cell_measurement_temperature 293(2)
_cell_measurement_theta_max 24
_cell_measurement_theta_min 15
_cell_volume 1743.9(7)
_computing_cell_refinement 'P3/P4-PC Software'
_computing_data_collection 'P3/P4-PC Software (Siemens, 1991)'
_computing_data_reduction 'XDISK (Siemens, 1991)'
_computing_molecular_graphics 'ORTEPIII (Burnett & Johnson, 1996)'
_computing_publication_material 'SHELXL97 and PLATON (Spek, 2003)'
_computing_structure_refinement 'SHELXL97 (Sheldrick, 1997)'
_computing_structure_solution 'SHELXS97 (Sheldrick, 1997)'
_diffrn_ambient_temperature 293(2)
_diffrn_measured_fraction_theta_full 0.998
_diffrn_measured_fraction_theta_max 0.998
_diffrn_measurement_device_type 'Siemens P3'
_diffrn_measurement_method 'profile data from \w/2\q'
_diffrn_radiation_monochromator graphite
_diffrn_radiation_source 'fine-focus sealed tube'
_diffrn_radiation_type MoK\a
_diffrn_radiation_wavelength 0.71073
_diffrn_reflns_av_R_equivalents 0.0168
_diffrn_reflns_av_sigmaI/netI 0.0272
_diffrn_reflns_limit_h_max 9
_diffrn_reflns_limit_h_min -5
_diffrn_reflns_limit_k_max 15
_diffrn_reflns_limit_k_min -15
_diffrn_reflns_limit_l_max 20
_diffrn_reflns_limit_l_min -20
_diffrn_reflns_number 3184
_diffrn_reflns_theta_full 25.04
_diffrn_reflns_theta_max 25.04
_diffrn_reflns_theta_min 2.43
_diffrn_standards_decay_% 0
_diffrn_standards_interval_count 70
_diffrn_standards_number 2
_exptl_absorpt_coefficient_mu 0.114
_exptl_absorpt_correction_type none
_exptl_crystal_colour white
_exptl_crystal_density_diffrn 1.319
_exptl_crystal_density_method 'not measured'
_exptl_crystal_description prism
_exptl_crystal_F_000 728
_exptl_crystal_size_max 0.60
_exptl_crystal_size_mid 0.54
_exptl_crystal_size_min 0.50
_refine_diff_density_max 0.138
_refine_diff_density_min -0.107
_refine_ls_extinction_coef 0.0133(17)
_refine_ls_extinction_expression Fc^*^=kFc[1+0.001xFc^2^\l^3^/sin(2\q)]^-1/4^
_refine_ls_extinction_method 'SHELXL97 (Sheldrick, 1997)'
_refine_ls_goodness_of_fit_ref 1.034
_refine_ls_hydrogen_treatment mixed
_refine_ls_matrix_type full
_refine_ls_number_parameters 223
_refine_ls_number_reflns 1784
_refine_ls_number_restraints 0
_refine_ls_restrained_S_all 1.034
_refine_ls_R_factor_all 0.0481
_refine_ls_R_factor_gt 0.0348
_refine_ls_shift/su_max 0.000
_refine_ls_shift/su_mean 0.000
_refine_ls_structure_factor_coef Fsqd
_refine_ls_weighting_details 'calc w = 1/[\s^2^(Fo^2^)+(0.0483P)^2^+0.1521P] where P=(Fo^2^+2Fc^2^)/3'
_refine_ls_weighting_scheme calc
_refine_ls_wR_factor_gt 0.0848
_refine_ls_wR_factor_ref 0.0898
_reflns_number_gt 1420
_reflns_number_total 1784
_reflns_threshold_expression I>2\s(I)
_cod_data_source_file lh2407.cif
_cod_data_source_block I
_cod_depositor_comments
;
The following automatic conversions were performed:
'_geom_hbond_publ_flag' value 'YES' changed to 'yes' according to
'/home/saulius/struct/CIF-dictionaries/cif_core.dic' dictionary named
'cif_core.dic' version 2.4.1 from 2010-06-29 (5 times).

Automatic conversion script
Id: cif_fix_enum 1527 2010-12-29 10:47:43Z saulius 

The following automatic conversions were performed:

'_geom_hbond_publ_flag' value 'YES' changed to 'yes' according to
/home/saulius/struct/CIF-dictionaries/cif_core.dic dictionary named
'cif_core.dic' version 2.4.1 from 2010-06-29 (5 times).

Automatic conversion script
Id: cif_fix_values 1715 2011-07-08 13:25:40Z adriana 
;
_cod_database_code 2214304
_cod_database_fobs_code 2214304

loop_
_symmetry_equiv_pos_as_xyz
'x, y, z'
'-x+1/2, -y, z+1/2'
'-x, y+1/2, -z+1/2'
'x+1/2, -y+1/2, -z'

loop_
_atom_site_type_symbol
_atom_site_label
_atom_site_fract_x
_atom_site_fract_y
_atom_site_fract_z
_atom_site_U_iso_or_equiv
_atom_site_adp_type
_atom_site_calc_flag
_atom_site_refinement_flags
_atom_site_occupancy
O O2 0.3053(3) 0.56229(18) 0.66759(13) 0.0712(7) Uani d . 1
O O1 0.5720(3) 0.6007(2) 0.63717(13) 0.0694(7) Uani d . 1
H H1 0.591(5) 0.586(3) 0.692(3) 0.104 Uiso d . 1
O O3 0.5095(3) 0.55520(13) 0.37040(10) 0.0507(5) Uani d . 1
O O4 0.4240(3) 0.39211(15) 0.38236(12) 0.0646(7) Uani d . 1
O O5 0.7548(4) 0.4649(2) 0.26751(13) 0.0772(7) Uani d . 1
O O6 0.6492(4) 0.56521(18) 0.17255(12) 0.0783(8) Uani d . 1
O O7 0.2241(2) 0.54728(13) 0.51039(12) 0.0485(5) Uani d . 1
O O8 0.1568(3) 0.71252(15) 0.50821(17) 0.0749(7) Uani d . 1
O O9 0.4740(2) 0.39796(13) 0.54300(10) 0.0434(5) Uani d . 1
O O10 0.7233(3) 0.34030(19) 0.50182(17) 0.0838(8) Uani d . 1
C C1 0.4147(4) 0.5780(2) 0.62065(17) 0.0469(7) Uani d . 1
C C2 0.3928(3) 0.5724(2) 0.53104(15) 0.0370(6) Uani d . 1
H H2 0.4236 0.6382 0.5070 0.044 Uiso calc R 1
C C3 0.5048(3) 0.48876(18) 0.49835(14) 0.0386(6) Uani d . 1
H H3 0.6226 0.5089 0.5057 0.046 Uiso calc R 1
C C4 0.4737(3) 0.4697(2) 0.41073(15) 0.0420(7) Uani d . 1
C C5 0.4859(4) 0.5518(2) 0.28598(15) 0.0493(7) Uani d . 1
H H5 0.3951 0.5040 0.2728 0.059 Uiso calc R 1
C C6 0.6447(5) 0.5206(2) 0.24441(18) 0.0603(9) Uani d . 1
C C7 0.5031(5) 0.6327(2) 0.16463(18) 0.0686(10) Uani d . 1
H H7A 0.4133 0.5989 0.1357 0.082 Uiso calc R 1
H H7B 0.5332 0.6952 0.1368 0.082 Uiso calc R 1
C C8 0.4488(5) 0.6560(2) 0.25043(18) 0.0600(9) Uani d . 1
C C9 0.2646(6) 0.6854(3) 0.2554(2) 0.0922(13) Uani d . 1
H H9A 0.2487 0.7517 0.2321 0.138 Uiso calc R 1
H H9B 0.2303 0.6871 0.3102 0.138 Uiso calc R 1
H H9C 0.1982 0.6360 0.2272 0.138 Uiso calc R 1
C C10 0.5602(7) 0.7381(2) 0.2871(2) 0.0944(15) Uani d . 1
H H10A 0.5345 0.8031 0.2634 0.142 Uiso calc R 1
H H10B 0.6762 0.7216 0.2775 0.142 Uiso calc R 1
H H10C 0.5402 0.7413 0.3434 0.142 Uiso calc R 1
C C11 0.1167(4) 0.6263(2) 0.50047(19) 0.0500(7) Uani d . 1
C C12 -0.0534(4) 0.5889(3) 0.4791(3) 0.0923(14) Uani d . 1
H H12A -0.1281 0.6460 0.4731 0.138 Uiso calc PR 0.69(5)
H H12B -0.0944 0.5447 0.5205 0.138 Uiso calc PR 0.69(5)
H H12C -0.0477 0.5516 0.4300 0.138 Uiso calc PR 0.69(5)
H H12D -0.0520 0.5155 0.4759 0.138 Uiso calc PR 0.31(5)
H H12E -0.0858 0.6168 0.4285 0.138 Uiso calc PR 0.31(5)
H H12F -0.1325 0.6100 0.5191 0.138 Uiso calc PR 0.31(5)
C C13 0.5991(4) 0.3268(2) 0.53940(19) 0.0537(8) Uani d . 1
C C14 0.5592(5) 0.2359(2) 0.5890(2) 0.0724(10) Uani d . 1
H H14A 0.6507 0.1881 0.5865 0.109 Uiso calc PR 0.69(4)
H H14B 0.4585 0.2040 0.5695 0.109 Uiso calc PR 0.69(4)
H H14C 0.5424 0.2569 0.6432 0.109 Uiso calc PR 0.69(4)
H H14D 0.4504 0.2446 0.6130 0.109 Uiso calc PR 0.31(4)
H H14E 0.6426 0.2287 0.6300 0.109 Uiso calc PR 0.31(4)
H H14F 0.5587 0.1758 0.5562 0.109 Uiso calc PR 0.31(4)

loop_
_atom_site_aniso_label
_atom_site_aniso_U_11
_atom_site_aniso_U_22
_atom_site_aniso_U_33
_atom_site_aniso_U_12
_atom_site_aniso_U_13
_atom_site_aniso_U_23
O2 0.0817(17) 0.0784(15) 0.0533(12) 0.0062(14) 0.0256(13) 0.0025(12)
O1 0.0672(16) 0.0949(17) 0.0462(11) -0.0177(14) -0.0139(11) -0.0016(12)
O3 0.0744(14) 0.0423(10) 0.0352(9) -0.0148(12) 0.0038(10) -0.0028(8)
O4 0.0955(18) 0.0464(11) 0.0520(11) -0.0215(13) -0.0023(12) -0.0031(10)
O5 0.0898(18) 0.0856(16) 0.0564(13) 0.0162(18) 0.0171(13) 0.0121(13)
O6 0.104(2) 0.0833(16) 0.0478(12) 0.0046(16) 0.0161(13) 0.0164(12)
O7 0.0340(10) 0.0401(10) 0.0713(13) 0.0010(9) -0.0013(10) -0.0011(9)
O8 0.0598(14) 0.0443(12) 0.121(2) 0.0062(12) -0.0055(15) 0.0025(13)
O9 0.0411(11) 0.0433(10) 0.0459(10) 0.0077(9) 0.0020(9) 0.0041(8)
O10 0.0643(16) 0.0783(16) 0.109(2) 0.0252(14) 0.0259(16) 0.0027(15)
C1 0.056(2) 0.0394(14) 0.0456(15) 0.0036(14) 0.0067(16) 0.0000(13)
C2 0.0304(14) 0.0380(13) 0.0424(13) -0.0031(12) 0.0012(12) -0.0006(11)
C3 0.0341(14) 0.0414(13) 0.0404(13) -0.0030(12) 0.0020(13) 0.0023(11)
C4 0.0430(17) 0.0410(14) 0.0420(14) -0.0033(14) 0.0061(13) -0.0014(12)
C5 0.069(2) 0.0420(14) 0.0366(14) -0.0108(17) -0.0009(15) -0.0061(11)
C6 0.085(3) 0.0526(17) 0.0435(17) -0.0069(19) 0.0091(19) 0.0018(15)
C7 0.102(3) 0.0585(18) 0.0455(16) -0.009(2) -0.008(2) 0.0058(15)
C8 0.090(3) 0.0427(15) 0.0477(16) -0.0034(18) -0.0056(19) -0.0014(13)
C9 0.126(4) 0.077(2) 0.074(3) 0.027(3) 0.000(3) -0.004(2)
C10 0.167(4) 0.0466(18) 0.069(2) -0.035(3) -0.021(3) 0.0054(16)
C11 0.0372(16) 0.0461(17) 0.0669(18) 0.0045(14) 0.0022(15) 0.0040(15)
C12 0.0417(19) 0.073(2) 0.162(4) 0.0073(18) -0.015(2) 0.001(3)
C13 0.0474(19) 0.0510(17) 0.0627(18) 0.0127(16) -0.0046(17) -0.0060(15)
C14 0.067(2) 0.0540(18) 0.096(3) 0.0116(18) -0.021(2) 0.0115(18)

loop_
_atom_type_symbol
_atom_type_description
_atom_type_scat_dispersion_real
_atom_type_scat_dispersion_imag
_atom_type_scat_source
C C 0.0033 0.0000 'International Tables Vol C Tables 4.2.6.8 and 6.1.1.4'
H H 0.0000 0.0000 'International Tables Vol C Tables 4.2.6.8 and 6.1.1.4'
O O 0.0106 0.0000 'International Tables Vol C Tables 4.2.6.8 and 6.1.1.4'

loop_
_geom_angle_atom_site_label_1
_geom_angle_atom_site_label_2
_geom_angle_atom_site_label_3
_geom_angle
C1 O1 H1 108(3)
C4 O3 C5 116.7(2)
C6 O6 C7 108.8(3)
C11 O7 C2 116.7(2)
C13 O9 C3 114.8(2)
O2 C1 O1 126.4(3)
O2 C1 C2 124.4(3)
O1 C1 C2 109.2(3)
O7 C2 C3 107.4(2)
O7 C2 C1 111.1(2)
C3 C2 C1 109.1(2)
O7 C2 H2 109.7
C3 C2 H2 109.7
C1 C2 H2 109.7
O9 C3 C2 108.03(19)
O9 C3 C4 110.3(2)
C2 C3 C4 112.1(2)
O9 C3 H3 108.8
C2 C3 H3 108.8
C4 C3 H3 108.8
O4 C4 O3 125.5(2)
O4 C4 C3 125.8(2)
O3 C4 C3 108.7(2)
O3 C5 C6 111.1(3)
O3 C5 C8 112.9(2)
C6 C5 C8 103.0(3)
O3 C5 H5 109.9
C6 C5 H5 109.9
C8 C5 H5 109.9
O5 C6 O6 122.3(3)
O5 C6 C5 128.8(3)
O6 C6 C5 108.8(3)
O6 C7 C8 104.9(3)
O6 C7 H7A 110.8
C8 C7 H7A 110.8
O6 C7 H7B 110.8
C8 C7 H7B 110.8
H7A C7 H7B 108.8
C5 C8 C9 113.2(3)
C5 C8 C10 111.2(3)
C9 C8 C10 111.1(3)
C5 C8 C7 97.9(2)
C9 C8 C7 111.9(3)
C10 C8 C7 110.9(3)
C8 C9 H9A 109.5
C8 C9 H9B 109.5
H9A C9 H9B 109.5
C8 C9 H9C 109.5
H9A C9 H9C 109.5
H9B C9 H9C 109.5
C8 C10 H10A 109.5
C8 C10 H10B 109.5
H10A C10 H10B 109.5
C8 C10 H10C 109.5
H10A C10 H10C 109.5
H10B C10 H10C 109.5
O8 C11 O7 123.1(3)
O8 C11 C12 126.1(3)
O7 C11 C12 110.7(3)
C11 C12 H12A 109.5
C11 C12 H12B 109.5
H12A C12 H12B 109.5
C11 C12 H12C 109.5
H12A C12 H12C 109.5
H12B C12 H12C 109.5
C11 C12 H12D 109.5
H12A C12 H12D 141.1
H12B C12 H12D 56.3
H12C C12 H12D 56.3
C11 C12 H12E 109.5
H12A C12 H12E 56.3
H12B C12 H12E 141.1
H12C C12 H12E 56.3
H12D C12 H12E 109.5
C11 C12 H12F 109.5
H12A C12 H12F 56.3
H12B C12 H12F 56.3
H12C C12 H12F 141.1
H12D C12 H12F 109.5
H12E C12 H12F 109.5
O10 C13 O9 122.0(3)
O10 C13 C14 126.6(3)
O9 C13 C14 111.4(3)
C13 C14 H14A 109.5
C13 C14 H14B 109.5
H14A C14 H14B 109.5
C13 C14 H14C 109.5
H14A C14 H14C 109.5
H14B C14 H14C 109.5
C13 C14 H14D 109.5
H14A C14 H14D 141.1
H14B C14 H14D 56.3
H14C C14 H14D 56.3
C13 C14 H14E 109.5
H14A C14 H14E 56.3
H14B C14 H14E 141.1
H14C C14 H14E 56.3
H14D C14 H14E 109.5
C13 C14 H14F 109.5
H14A C14 H14F 56.3
H14B C14 H14F 56.3
H14C C14 H14F 141.1
H14D C14 H14F 109.5
H14E C14 H14F 109.5

loop_
_geom_bond_atom_site_label_1
_geom_bond_atom_site_label_2
_geom_bond_distance
O2 C1 1.191(3)
O1 C1 1.314(4)
O1 H1 0.95(4)
O3 C4 1.337(3)
O3 C5 1.431(3)
O4 C4 1.188(3)
O5 C6 1.202(4)
O6 C6 1.341(4)
O6 C7 1.464(5)
O7 C11 1.350(3)
O7 C2 1.424(3)
O8 C11 1.178(3)
O9 C13 1.363(3)
O9 C3 1.425(3)
O10 C13 1.184(4)
C1 C2 1.517(4)
C2 C3 1.513(4)
C2 H2 0.9800
C3 C4 1.513(3)
C3 H3 0.9800
C5 C6 1.499(5)
C5 C8 1.515(4)
C5 H5 0.9800
C7 C8 1.535(5)
C7 H7A 0.9700
C7 H7B 0.9700
C8 C9 1.516(6)
C8 C10 1.521(5)
C9 H9A 0.9600
C9 H9B 0.9600
C9 H9C 0.9600
C10 H10A 0.9600
C10 H10B 0.9600
C10 H10C 0.9600
C11 C12 1.481(5)
C12 H12A 0.9600
C12 H12B 0.9600
C12 H12C 0.9600
C12 H12D 0.9600
C12 H12E 0.9600
C12 H12F 0.9600
C13 C14 1.486(4)
C14 H14A 0.9600
C14 H14B 0.9600
C14 H14C 0.9600
C14 H14D 0.9600
C14 H14E 0.9600
C14 H14F 0.9600

loop_
_geom_hbond_atom_site_label_D
_geom_hbond_atom_site_label_H
_geom_hbond_atom_site_label_A
_geom_hbond_site_symmetry_A
_geom_hbond_distance_DH
_geom_hbond_distance_HA
_geom_hbond_distance_DA
_geom_hbond_angle_DHA
_geom_hbond_publ_flag
O1 H1 O5 2_665 0.95(5) 1.89(4) 2.725(3) 146(4) yes
C5 H5 O2 2_564 0.98 2.53 3.396(4) 147 yes
C12 H12A O8 4_466 0.96 2.54 3.476(4) 166 yes
C14 H14A O4 4_556 0.96 2.47 3.381(4) 159 yes
C14 H14B O10 4_456 0.96 2.29 3.231(5) 165 yes

loop_
_geom_torsion_atom_site_label_1
_geom_torsion_atom_site_label_2
_geom_torsion_atom_site_label_3
_geom_torsion_atom_site_label_4
_geom_torsion
C11 O7 C2 C3 -151.0(2)
C11 O7 C2 C1 89.7(3)
O2 C1 C2 O7 0.8(4)
O1 C1 C2 O7 179.6(2)
O2 C1 C2 C3 -117.5(3)
O1 C1 C2 C3 61.4(3)
C13 O9 C3 C2 -159.5(2)
C13 O9 C3 C4 77.7(3)
O7 C2 C3 O9 -69.4(3)
C1 C2 C3 O9 51.1(3)
O7 C2 C3 C4 52.3(3)
C1 C2 C3 C4 172.8(2)
C5 O3 C4 O4 -0.2(4)
C5 O3 C4 C3 -179.5(2)
O9 C3 C4 O4 2.9(4)
C2 C3 C4 O4 -117.5(3)
O9 C3 C4 O3 -177.8(2)
C2 C3 C4 O3 61.8(3)
C4 O3 C5 C6 -91.8(3)
C4 O3 C5 C8 153.1(3)
C7 O6 C6 O5 -176.5(3)
C7 O6 C6 C5 3.9(3)
O3 C5 C6 O5 31.1(5)
C8 C5 C6 O5 152.2(4)
O3 C5 C6 O6 -149.3(2)
C8 C5 C6 O6 -28.2(3)
C6 O6 C7 C8 21.8(3)
O3 C5 C8 C9 -84.0(3)
C6 C5 C8 C9 156.2(3)
O3 C5 C8 C10 42.0(4)
C6 C5 C8 C10 -77.9(3)
O3 C5 C8 C7 158.0(3)
C6 C5 C8 C7 38.2(3)
O6 C7 C8 C5 -36.8(3)
O6 C7 C8 C9 -155.8(3)
O6 C7 C8 C10 79.5(3)
C2 O7 C11 O8 -0.1(5)
C2 O7 C11 C12 179.9(3)
C3 O9 C13 O10 -0.1(4)
C3 O9 C13 C14 178.6(2)
